data_2230731
loop_
_publ_author_name
'N. Al-Mohammed, Nassir'
'Alias, Yatimah'
'Abdullah, Zanariah'
'Khaledi, Hamid'

_publ_section_title
;
 1-Carboxymethyl-3-octylimidazolium bromide
;
_journal_issue 7
_journal_name_full 'Acta Crystallographica Section E'
_journal_page_first o1701
_journal_paper_doi 10.1107/S1600536811022094
_journal_volume 67
_journal_year 2011
_chemical_formula_iupac 'C13 H23 N2 O2+, Br-'
_chemical_formula_moiety 'C13 H23 N2 O2, Br'
_chemical_formula_sum 'C13 H23 Br N2 O2'
_chemical_formula_weight 319.24
_chemical_name_systematic
;
1-Carboxymethyl-3-octylimidazolium bromide
;
_space_group_IT_number 14
_symmetry_cell_setting monoclinic
_symmetry_space_group_name_Hall '-P 2ybc'
_symmetry_space_group_name_H-M 'P 1 21/c 1'
_atom_sites_solution_hydrogens geom
_atom_sites_solution_primary direct
_atom_sites_solution_secondary difmap
_audit_creation_method SHELXL-97
_cell_angle_alpha 90.00
_cell_angle_beta 92.1670(10)
_cell_angle_gamma 90.00
_cell_formula_units_Z 4
_cell_length_a 7.6745(2)
_cell_length_b 4.61760(10)
_cell_length_c 41.8663(9)
_cell_measurement_reflns_used 9093
_cell_measurement_temperature 100(2)
_cell_measurement_theta_max 30.36
_cell_measurement_theta_min 2.66
_cell_volume 1482.59(6)
_computing_cell_refinement 'SAINT (Bruker, 2007)'
_computing_data_collection 'APEX2 (Bruker, 2007)'
_computing_data_reduction 'SAINT (Bruker, 2007)'
_computing_molecular_graphics 'X-Seed (Barbour, 2001)'
_computing_publication_material 'SHELXL97 (Sheldrick, 2008) and <i>publCIF</i> (Westrip, 2010)'
_computing_structure_refinement 'SHELXL97 (Sheldrick, 2008)'
_computing_structure_solution 'SHELXS97 (Sheldrick, 2008)'
_diffrn_ambient_temperature 100(2)
_diffrn_measured_fraction_theta_full 0.997
_diffrn_measured_fraction_theta_max 0.997
_diffrn_measurement_device_type 'Bruker APEXII CCD'
_diffrn_measurement_method '\f and \w scans'
_diffrn_radiation_monochromator graphite
_diffrn_radiation_source 'fine-focus sealed tube'
_diffrn_radiation_type MoK\a
_diffrn_radiation_wavelength 0.71073
_diffrn_reflns_av_R_equivalents 0.0234
_diffrn_reflns_av_sigmaI/netI 0.0213
_diffrn_reflns_limit_h_max 9
_diffrn_reflns_limit_h_min -9
_diffrn_reflns_limit_k_max 5
_diffrn_reflns_limit_k_min -5
_diffrn_reflns_limit_l_max 50
_diffrn_reflns_limit_l_min -50
_diffrn_reflns_number 10905
_diffrn_reflns_theta_full 25.50
_diffrn_reflns_theta_max 25.50
_diffrn_reflns_theta_min 2.66
_exptl_absorpt_coefficient_mu 2.770
_exptl_absorpt_correction_T_max 0.8514
_exptl_absorpt_correction_T_min 0.5938
_exptl_absorpt_correction_type multi-scan
_exptl_absorpt_process_details '(SADABS; Sheldrick, 1996)'
_exptl_crystal_colour colorless
_exptl_crystal_density_diffrn 1.430
_exptl_crystal_density_method 'not measured'
_exptl_crystal_description plate
_exptl_crystal_F_000 664
_exptl_crystal_size_max 0.21
_exptl_crystal_size_mid 0.19
_exptl_crystal_size_min 0.06
_refine_diff_density_max 1.245
_refine_diff_density_min -2.190
_refine_ls_extinction_method none
_refine_ls_goodness_of_fit_ref 1.430
_refine_ls_hydrogen_treatment mixed
_refine_ls_matrix_type full
_refine_ls_number_parameters 167
_refine_ls_number_reflns 2761
_refine_ls_number_restraints 1
_refine_ls_restrained_S_all 1.430
_refine_ls_R_factor_all 0.0507
_refine_ls_R_factor_gt 0.0488
_refine_ls_shift/su_max 0.000
_refine_ls_shift/su_mean 0.000
_refine_ls_structure_factor_coef Fsqd
_refine_ls_weighting_details 'calc w=1/[\s^2^(Fo^2^)+(0.0000P)^2^+5.6415P] where P=(Fo^2^+2Fc^2^)/3'
_refine_ls_weighting_scheme calc
_refine_ls_wR_factor_gt 0.0943
_refine_ls_wR_factor_ref 0.0948
_reflns_number_gt 2678
_reflns_number_total 2761
_reflns_threshold_expression I>2\s(I)
_cod_data_source_file is2721.cif
_cod_data_source_block I
_cod_original_sg_symbol_H-M 'P 21/c'
_cod_database_code 2230731
_cod_database_fobs_code 2230731

loop_
_symmetry_equiv_pos_as_xyz
'x, y, z'
'-x, y+1/2, -z+1/2'
'-x, -y, -z'
'x, -y-1/2, z-1/2'

loop_
_atom_site_type_symbol
_atom_site_label
_atom_site_fract_x
_atom_site_fract_y
_atom_site_fract_z
_atom_site_U_iso_or_equiv
_atom_site_adp_type
_atom_site_calc_flag
_atom_site_refinement_flags
_atom_site_occupancy
_atom_site_symmetry_multiplicity
_atom_site_disorder_assembly
_atom_site_disorder_group
Br Br1 0.10811(5) 0.60448(9) 0.158623(9) 0.01633(12) Uani d . 1 1 . .
O O1 0.1327(4) 0.9207(7) 0.22540(7) 0.0206(6) Uani d D 1 1 . .
H H1 0.140(6) 0.823(9) 0.2087(7) 0.025 Uiso d D 1 1 . .
O O2 0.3056(4) 0.5633(7) 0.24528(7) 0.0223(7) Uani d . 1 1 . .
N N1 0.3042(4) 0.7879(7) 0.30550(7) 0.0135(7) Uani d . 1 1 . .
N N2 0.3636(4) 0.4977(8) 0.34476(7) 0.0141(7) Uani d . 1 1 . .
C C1 0.2224(5) 0.7809(9) 0.24846(9) 0.0145(8) Uani d . 1 1 . .
C C2 0.2071(6) 0.9390(9) 0.27999(9) 0.0179(9) Uani d . 1 1 . .
H H2A 0.2530 1.1383 0.2780 0.021 Uiso calc R 1 1 . .
H H2B 0.0829 0.9524 0.2853 0.021 Uiso calc R 1 1 . .
C C3 0.2346(5) 0.6121(9) 0.32676(9) 0.0144(8) Uani d . 1 1 . .
H H3 0.1137 0.5747 0.3287 0.017 Uiso calc R 1 1 . .
C C4 0.4832(5) 0.7869(10) 0.31017(10) 0.0191(9) Uani d . 1 1 . .
H H4 0.5648 0.8927 0.2983 0.023 Uiso calc R 1 1 . .
C C5 0.5201(5) 0.6074(10) 0.33479(9) 0.0191(9) Uani d . 1 1 . .
H H5 0.6328 0.5640 0.3437 0.023 Uiso calc R 1 1 . .
C C6 0.3422(5) 0.3118(9) 0.37260(9) 0.0168(9) Uani d . 1 1 . .
H H6A 0.4475 0.1900 0.3759 0.020 Uiso calc R 1 1 . .
H H6B 0.2413 0.1816 0.3686 0.020 Uiso calc R 1 1 . .
C C7 0.3137(5) 0.4881(9) 0.40246(9) 0.0163(8) Uani d . 1 1 . .
H H7A 0.2055 0.6032 0.3994 0.020 Uiso calc R 1 1 . .
H H7B 0.4120 0.6248 0.4059 0.020 Uiso calc R 1 1 . .
C C8 0.2994(5) 0.2982(9) 0.43200(9) 0.0172(8) Uani d . 1 1 . .
H H8A 0.4069 0.1809 0.4348 0.021 Uiso calc R 1 1 . .
H H8B 0.2002 0.1632 0.4286 0.021 Uiso calc R 1 1 . .
C C9 0.2731(5) 0.4719(9) 0.46238(9) 0.0158(8) Uani d . 1 1 . .
H H9A 0.3717 0.6083 0.4656 0.019 Uiso calc R 1 1 . .
H H9B 0.1651 0.5879 0.4596 0.019 Uiso calc R 1 1 . .
C C10 0.2602(6) 0.2852(10) 0.49212(10) 0.0195(9) Uani d . 1 1 . .
H H10A 0.3684 0.1697 0.4949 0.023 Uiso calc R 1 1 . .
H H10B 0.1618 0.1484 0.4889 0.023 Uiso calc R 1 1 . .
C C11 0.2332(5) 0.4592(9) 0.52259(9) 0.0162(9) Uani d . 1 1 . .
H H11A 0.3315 0.5965 0.5258 0.019 Uiso calc R 1 1 . .
H H11B 0.1250 0.5744 0.5198 0.019 Uiso calc R 1 1 . .
C C12 0.2207(6) 0.2733(10) 0.55249(9) 0.0196(9) Uani d . 1 1 . .
H H12A 0.3290 0.1586 0.5554 0.023 Uiso calc R 1 1 . .
H H12B 0.1225 0.1359 0.5494 0.023 Uiso calc R 1 1 . .
C C13 0.1934(6) 0.4506(10) 0.58268(9) 0.0215(10) Uani d . 1 1 . .
H H13A 0.2926 0.5814 0.5864 0.032 Uiso calc R 1 1 . .
H H13B 0.1840 0.3199 0.6010 0.032 Uiso calc R 1 1 . .
H H13C 0.0860 0.5643 0.5800 0.032 Uiso calc R 1 1 . .

loop_
_atom_site_aniso_label
_atom_site_aniso_U_11
_atom_site_aniso_U_22
_atom_site_aniso_U_33
_atom_site_aniso_U_12
_atom_site_aniso_U_13
_atom_site_aniso_U_23
Br1 0.0160(2) 0.0183(2) 0.01477(19) 0.00006(18) 0.00112(13) -0.00132(18)
O1 0.0278(15) 0.0187(17) 0.0153(14) 0.0039(14) 0.0000(12) 0.0001(13)
O2 0.0315(16) 0.0190(18) 0.0164(14) 0.0086(14) 0.0024(12) -0.0021(13)
N1 0.0177(16) 0.0132(17) 0.0098(15) -0.0009(14) 0.0026(13) -0.0002(13)
N2 0.0145(16) 0.0162(17) 0.0118(16) -0.0005(14) 0.0018(13) 0.0000(13)
C1 0.0155(19) 0.015(2) 0.0131(19) -0.0032(17) 0.0029(15) 0.0017(16)
C2 0.027(2) 0.010(2) 0.0162(19) 0.0048(18) 0.0005(16) 0.0010(16)
C3 0.0160(18) 0.0128(19) 0.0144(18) -0.0016(17) 0.0004(14) -0.0021(17)
C4 0.0145(19) 0.025(2) 0.018(2) -0.0043(18) 0.0032(16) -0.0028(18)
C5 0.0131(18) 0.026(2) 0.018(2) 0.0021(19) 0.0008(15) -0.0008(19)
C6 0.021(2) 0.010(2) 0.019(2) -0.0004(17) -0.0022(16) 0.0039(16)
C7 0.0177(19) 0.016(2) 0.0150(19) 0.0011(17) 0.0002(15) 0.0010(16)
C8 0.0175(19) 0.015(2) 0.019(2) 0.0016(17) 0.0007(16) 0.0014(17)
C9 0.0159(19) 0.015(2) 0.0166(19) 0.0021(16) -0.0006(15) 0.0014(16)
C10 0.020(2) 0.020(2) 0.019(2) 0.0037(18) 0.0011(16) -0.0003(18)
C11 0.0158(19) 0.014(2) 0.019(2) 0.0012(16) 0.0013(16) 0.0010(17)
C12 0.021(2) 0.021(2) 0.017(2) 0.0009(18) 0.0031(16) 0.0011(18)
C13 0.025(2) 0.024(3) 0.016(2) 0.0012(19) 0.0033(16) -0.0001(18)

loop_
_atom_type_symbol
_atom_type_description
_atom_type_scat_dispersion_real
_atom_type_scat_dispersion_imag
_atom_type_scat_source
C C 0.0033 0.0016 'International Tables Vol C Tables 4.2.6.8 and 6.1.1.4'
H H 0.0000 0.0000 'International Tables Vol C Tables 4.2.6.8 and 6.1.1.4'
Br Br -0.2901 2.4595 'International Tables Vol C Tables 4.2.6.8 and 6.1.1.4'
N N 0.0061 0.0033 'International Tables Vol C Tables 4.2.6.8 and 6.1.1.4'
O O 0.0106 0.0060 'International Tables Vol C Tables 4.2.6.8 and 6.1.1.4'

loop_
_geom_angle_atom_site_label_1
_geom_angle_atom_site_label_2
_geom_angle_atom_site_label_3
_geom_angle_site_symmetry_1
_geom_angle_site_symmetry_3
_geom_angle
_geom_angle_publ_flag
C1 O1 H1 . . 107(3) ?
C3 N1 C4 . . 109.0(3) ?
C3 N1 C2 . . 125.1(3) ?
C4 N1 C2 . . 125.7(3) ?
C3 N2 C5 . . 108.6(3) ?
C3 N2 C6 . . 125.5(3) ?
C5 N2 C6 . . 125.5(3) ?
O2 C1 O1 . . 126.0(4) ?
O2 C1 C2 . . 123.9(4) ?
O1 C1 C2 . . 110.0(3) ?
N1 C2 C1 . . 110.7(3) ?
N1 C2 H2A . . 109.5 ?
C1 C2 H2A . . 109.5 ?
N1 C2 H2B . . 109.5 ?
C1 C2 H2B . . 109.5 ?
H2A C2 H2B . . 108.1 ?
N2 C3 N1 . . 108.2(3) ?
N2 C3 H3 . . 125.9 ?
N1 C3 H3 . . 125.9 ?
C5 C4 N1 . . 106.9(4) ?
C5 C4 H4 . . 126.6 ?
N1 C4 H4 . . 126.6 ?
C4 C5 N2 . . 107.3(3) ?
C4 C5 H5 . . 126.3 ?
N2 C5 H5 . . 126.3 ?
N2 C6 C7 . . 111.5(3) ?
N2 C6 H6A . . 109.3 ?
C7 C6 H6A . . 109.3 ?
N2 C6 H6B . . 109.3 ?
C7 C6 H6B . . 109.3 ?
H6A C6 H6B . . 108.0 ?
C6 C7 C8 . . 112.2(3) ?
C6 C7 H7A . . 109.2 ?
C8 C7 H7A . . 109.2 ?
C6 C7 H7B . . 109.2 ?
C8 C7 H7B . . 109.2 ?
H7A C7 H7B . . 107.9 ?
C7 C8 C9 . . 113.0(3) ?
C7 C8 H8A . . 109.0 ?
C9 C8 H8A . . 109.0 ?
C7 C8 H8B . . 109.0 ?
C9 C8 H8B . . 109.0 ?
H8A C8 H8B . . 107.8 ?
C10 C9 C8 . . 113.6(3) ?
C10 C9 H9A . . 108.9 ?
C8 C9 H9A . . 108.9 ?
C10 C9 H9B . . 108.9 ?
C8 C9 H9B . . 108.9 ?
H9A C9 H9B . . 107.7 ?
C9 C10 C11 . . 113.6(4) ?
C9 C10 H10A . . 108.8 ?
C11 C10 H10A . . 108.8 ?
C9 C10 H10B . . 108.8 ?
C11 C10 H10B . . 108.8 ?
H10A C10 H10B . . 107.7 ?
C12 C11 C10 . . 113.9(3) ?
C12 C11 H11A . . 108.8 ?
C10 C11 H11A . . 108.8 ?
C12 C11 H11B . . 108.8 ?
C10 C11 H11B . . 108.8 ?
H11A C11 H11B . . 107.7 ?
C11 C12 C13 . . 113.1(4) ?
C11 C12 H12A . . 109.0 ?
C13 C12 H12A . . 109.0 ?
C11 C12 H12B . . 109.0 ?
C13 C12 H12B . . 109.0 ?
H12A C12 H12B . . 107.8 ?
C12 C13 H13A . . 109.5 ?
C12 C13 H13B . . 109.5 ?
H13A C13 H13B . . 109.5 ?
C12 C13 H13C . . 109.5 ?
H13A C13 H13C . . 109.5 ?
H13B C13 H13C . . 109.5 ?

loop_
_geom_bond_atom_site_label_1
_geom_bond_atom_site_label_2
_geom_bond_site_symmetry_2
_geom_bond_distance
_geom_bond_publ_flag
O1 C1 . 1.332(5) ?
O1 H1 . 0.837(19) ?
O2 C1 . 1.200(5) ?
N1 C3 . 1.331(5) ?
N1 C4 . 1.381(5) ?
N1 C2 . 1.457(5) ?
N2 C3 . 1.331(5) ?
N2 C5 . 1.382(5) ?
N2 C6 . 1.462(5) ?
C1 C2 . 1.517(5) ?
C2 H2A . 0.9900 ?
C2 H2B . 0.9900 ?
C3 H3 . 0.9500 ?
C4 C5 . 1.344(6) ?
C4 H4 . 0.9500 ?
C5 H5 . 0.9500 ?
C6 C7 . 1.515(6) ?
C6 H6A . 0.9900 ?
C6 H6B . 0.9900 ?
C7 C8 . 1.523(5) ?
C7 H7A . 0.9900 ?
C7 H7B . 0.9900 ?
C8 C9 . 1.524(5) ?
C8 H8A . 0.9900 ?
C8 H8B . 0.9900 ?
C9 C10 . 1.521(6) ?
C9 H9A . 0.9900 ?
C9 H9B . 0.9900 ?
C10 C11 . 1.528(6) ?
C10 H10A . 0.9900 ?
C10 H10B . 0.9900 ?
C11 C12 . 1.524(6) ?
C11 H11A . 0.9900 ?
C11 H11B . 0.9900 ?
C12 C13 . 1.527(6) ?
C12 H12A . 0.9900 ?
C12 H12B . 0.9900 ?
C13 H13A . 0.9800 ?
C13 H13B . 0.9800 ?
C13 H13C . 0.9800 ?

loop_
_geom_hbond_atom_site_label_D
_geom_hbond_atom_site_label_H
_geom_hbond_atom_site_label_A
_geom_hbond_site_symmetry_A
_geom_hbond_distance_DH
_geom_hbond_distance_HA
_geom_hbond_distance_DA
_geom_hbond_angle_DHA
C6 H6B Br1 2_545 0.99 2.89 3.772(4) 148
C5 H5 Br1 2_645 0.95 2.91 3.681(4) 139
C4 H4 O2 2_655 0.95 2.25 3.151(5) 158
C3 H3 Br1 2_545 0.95 2.82 3.593(4) 139
C2 H2B Br1 2 0.99 2.90 3.676(4) 136
C2 H2A O2 1_565 0.99 2.44 3.328(5) 150
O1 H1 Br1 . 0.837(19) 2.33(2) 3.153(3) 168(4)

loop_
_cod_related_entry_id
_cod_related_entry_database
_cod_related_entry_code
1 ChemSpider 30656780
